data_8107607
loop_
_publ_author_name
'Shi, Chengzhe'
'Chen, Xinlei'
'Jin, Shouwen'
'Chen, Shiyi'
'Wang, Daqi'

_publ_section_title
;
 The crystal structure of 4-aminiumbiphenyl benzenesulfonate, C18H17NO3S
;
_journal_issue 5
_journal_name_full 'Zeitschrift f\"ur Kristallographie - New Crystal Structures'
_journal_page_first 945
_journal_page_last 947
_journal_paper_doi 10.1515/ncrs-2023-0292
_journal_volume 238
_journal_year 2023
_chemical_formula_moiety 'C12 H12 N, C6 H5 O3 S'
_chemical_formula_sum 'C18 H17 N O3 S'
_chemical_formula_weight 327.38
_chemical_name_systematic
;
 4-aminiumbiphenyl benzenesulfonate
;
_space_group_crystal_system monoclinic
_space_group_IT_number 9
_space_group_name_Hall 'C -2yc'
_space_group_name_H-M_alt 'C 1 c 1'
_atom_sites_solution_hydrogens geom
_cell_angle_alpha 90
_cell_angle_beta 99.943(2)
_cell_angle_gamma 90
_cell_formula_units_Z 4
_cell_length_a 32.036(3)
_cell_length_b 7.2154(7)
_cell_length_c 7.4283(8)
_cell_measurement_reflns_used 1673
_cell_measurement_temperature 293(2)
_cell_measurement_theta_max 26.061
_cell_measurement_theta_min 2.582
_cell_volume 1691.3(3)
_computing_cell_refinement
;
CrystalClear-SM Expert 2.0 r7 (Rigaku, 2011)
;
_computing_data_collection
;
CrystalClear-SM Expert 2.0 r7 (Rigaku, 2011)
;
_computing_data_reduction
;
CrystalClear-SM Expert 2.0 r7 (Rigaku, 2011)
;
_computing_molecular_graphics 'Olex2 1.5-beta (Dolomanov et al., 2009)'
_computing_publication_material 'Olex2 1.5-beta (Dolomanov et al., 2009)'
_computing_structure_refinement 'SHELXL 2018/3 (Sheldrick, 2015)'
_computing_structure_solution 'SHELXS-97 (Sheldrick, 2008)'
_diffrn_ambient_temperature 293(2)
_diffrn_detector CCD
_diffrn_detector_area_resol_mean 28.5714
_diffrn_detector_type 'Rigaku Saturn724+'
_diffrn_measured_fraction_theta_full 0.998
_diffrn_measured_fraction_theta_max 0.998
_diffrn_measurement_device 'AFC12 (Right): Kappa 3 circle'
_diffrn_measurement_device_type 'Rigaku Saturn724+ (2x2 bin mode)'
_diffrn_measurement_method 'profile data from \w-scans'
_diffrn_measurement_specimen_support 'Mitegen 50um'
_diffrn_radiation_collimation 0.3
_diffrn_radiation_monochromator Confocal
_diffrn_radiation_probe x-ray
_diffrn_radiation_type MoK\a
_diffrn_radiation_wavelength 0.71073
_diffrn_reflns_av_R_equivalents 0.0248
_diffrn_reflns_av_unetI/netI 0.0324
_diffrn_reflns_Laue_measured_fraction_full 0.998
_diffrn_reflns_Laue_measured_fraction_max 0.998
_diffrn_reflns_limit_h_max 36
_diffrn_reflns_limit_h_min -38
_diffrn_reflns_limit_k_max 8
_diffrn_reflns_limit_k_min -8
_diffrn_reflns_limit_l_max 5
_diffrn_reflns_limit_l_min -8
_diffrn_reflns_number 4107
_diffrn_reflns_point_group_measured_fraction_full 0.688
_diffrn_reflns_point_group_measured_fraction_max 0.688
_diffrn_reflns_theta_full 25.015
_diffrn_reflns_theta_max 25.015
_diffrn_reflns_theta_min 2.582
_diffrn_source 'Rotating Anode'
_diffrn_source_current 24.0
_diffrn_source_power 1.2
_diffrn_source_target Mo
_diffrn_source_type 'Rotating Anode'
_diffrn_source_voltage 50.0
_exptl_absorpt_coefficient_mu 0.205
_exptl_absorpt_correction_T_max 0.9467
_exptl_absorpt_correction_T_min 0.9134
_exptl_absorpt_correction_type none
_exptl_absorpt_process_details 'sadabs; Bruker, 2002'
_exptl_crystal_colour colorless
_exptl_crystal_density_diffrn 1.286
_exptl_crystal_density_meas .
_exptl_crystal_density_method 'not measured'
_exptl_crystal_description block
_exptl_crystal_F_000 688
_exptl_crystal_size_max 0.45
_exptl_crystal_size_mid 0.4
_exptl_crystal_size_min 0.27
_refine_diff_density_max 0.164
_refine_diff_density_min -0.252
_refine_diff_density_rms 0.056
_refine_ls_abs_structure_details
;
 Flack x determined using 452 quotients [(I+)-(I-)]/[(I+)+(I-)]
 (Parsons, Flack and Wagner, Acta Cryst. B69 (2013) 249-259).
;
_refine_ls_abs_structure_Flack 0.04(5)
_refine_ls_extinction_coef .
_refine_ls_extinction_method none
_refine_ls_goodness_of_fit_ref 1.058
_refine_ls_hydrogen_treatment constr
_refine_ls_matrix_type full
_refine_ls_number_parameters 209
_refine_ls_number_reflns 2059
_refine_ls_number_restraints 2
_refine_ls_restrained_S_all 1.058
_refine_ls_R_factor_all 0.0448
_refine_ls_R_factor_gt 0.0343
_refine_ls_shift/su_max 0.000
_refine_ls_shift/su_mean 0.000
_refine_ls_structure_factor_coef Fsqd
_refine_ls_weighting_details 'w=1/[\s^2^(Fo^2^)+(0.0460P)^2^] where P=(Fo^2^+2Fc^2^)/3'
_refine_ls_weighting_scheme calc
_refine_ls_wR_factor_gt 0.0763
_refine_ls_wR_factor_ref 0.0821
_reflns_Friedel_coverage 0.376
_reflns_Friedel_fraction_full 0.377
_reflns_Friedel_fraction_max 0.377
_reflns_number_gt 1758
_reflns_number_total 2059
_reflns_threshold_expression 'I > 2\s(I)'
_cod_data_source_file suppl_j_ncrs-2023-0292_suppl_001.cif
_cod_data_source_block 2h
_cod_database_code 8107607
_shelx_space_group_comment
;
The symmetry employed for this shelxl refinement is uniquely defined
by the following loop, which should always be used as a source of
symmetry information in preference to the above space-group names.
They are only intended as comments.
;
_shelx_estimated_absorpt_t_max 0.947
_shelx_estimated_absorpt_t_min 0.913
_olex2_refinement_description
;
1. Fixed Uiso
 At 1.2 times of:
  All C(H) groups
 At 1.5 times of:
  All N(H,H,H) groups
2.a Aromatic/amide H refined with riding coordinates:
 C2(H2), C3(H3), C5(H5), C6(H6), C8(H8), C9(H9), C10(H10), C11(H11), C12(H12),
 C14(H14), C15(H15), C16(H16), C17(H17), C18(H18)
2.b Idealised Me refined as rotating group:
 N1(H1A,H1B,H1C)
;
_olex2_submission_special_instructions 'No special instructions were received'

loop_
_space_group_symop_operation_xyz
'x, y, z'
'x, -y, z+1/2'
'x+1/2, y+1/2, z'
'x+1/2, -y+1/2, z+1/2'

loop_
_atom_site_label
_atom_site_type_symbol
_atom_site_fract_x
_atom_site_fract_y
_atom_site_fract_z
_atom_site_U_iso_or_equiv
_atom_site_adp_type
_atom_site_occupancy
_atom_site_site_symmetry_order
_atom_site_calc_flag
_atom_site_refinement_flags_posn
_atom_site_refinement_flags_adp
_atom_site_refinement_flags_occupancy
_atom_site_disorder_assembly
_atom_site_disorder_group
N1 N 0.20187(9) 0.2741(3) -0.0820(4) 0.0364(7) Uani 1 1 d . . . . .
H1A H 0.192194 0.161180 -0.114541 0.055 Uiso 1 1 calc R U . . .
H1B H 0.197584 0.348387 -0.179004 0.055 Uiso 1 1 calc R U . . .
H1C H 0.188229 0.318595 0.003405 0.055 Uiso 1 1 calc R U . . .
O1 O 0.17069(9) 0.3925(3) 0.2256(3) 0.0473(7) Uani 1 1 d . . . . .
O2 O 0.17113(8) 0.0663(3) 0.2803(4) 0.0472(7) Uani 1 1 d . . . . .
O3 O 0.19201(9) 0.2756(3) 0.5321(4) 0.0466(7) Uani 1 1 d . . . . .
S1 S 0.16581(3) 0.24753(11) 0.35653(12) 0.0334(2) Uani 1 1 d . . . . .
C1 C 0.24689(11) 0.2643(4) -0.0098(5) 0.0350(8) Uani 1 1 d . . . . .
C2 C 0.26330(13) 0.1106(5) 0.0853(5) 0.0475(10) Uani 1 1 d . . . . .
H2 H 0.245987 0.009307 0.096756 0.057 Uiso 1 1 calc R U . . .
C3 C 0.30558(13) 0.1064(5) 0.1641(6) 0.0498(11) Uani 1 1 d . . . . .
H3 H 0.316370 0.001708 0.229087 0.060 Uiso 1 1 calc R U . . .
C4 C 0.33229(12) 0.2539(5) 0.1489(5) 0.0408(9) Uani 1 1 d . . . . .
C5 C 0.31494(14) 0.4068(5) 0.0491(6) 0.0568(11) Uani 1 1 d . . . . .
H5 H 0.332297 0.507203 0.035156 0.068 Uiso 1 1 calc R U . . .
C6 C 0.27306(13) 0.4137(5) -0.0292(6) 0.0520(10) Uani 1 1 d . . . . .
H6 H 0.262191 0.517689 -0.095034 0.062 Uiso 1 1 calc R U . . .
C7 C 0.37750(13) 0.2506(5) 0.2406(6) 0.0464(10) Uani 1 1 d . . . . .
C8 C 0.39104(14) 0.1487(6) 0.3966(7) 0.0636(12) Uani 1 1 d . . . . .
H8 H 0.371423 0.077298 0.444642 0.076 Uiso 1 1 calc R U . . .
C9 C 0.43264(16) 0.1489(7) 0.4838(8) 0.0755(14) Uani 1 1 d . . . . .
H9 H 0.440699 0.078418 0.588872 0.091 Uiso 1 1 calc R U . . .
C10 C 0.46204(15) 0.2524(6) 0.4159(8) 0.0709(13) Uani 1 1 d . . . . .
H10 H 0.490133 0.253494 0.474651 0.085 Uiso 1 1 calc R U . . .
C11 C 0.44974(15) 0.3548(7) 0.2604(7) 0.0677(13) Uani 1 1 d . . . . .
H11 H 0.469657 0.424959 0.213057 0.081 Uiso 1 1 calc R U . . .
C12 C 0.40837(13) 0.3545(6) 0.1743(7) 0.0597(11) Uani 1 1 d . . . . .
H12 H 0.400628 0.425130 0.069073 0.072 Uiso 1 1 calc R U . . .
C13 C 0.11208(12) 0.2592(4) 0.3857(5) 0.0375(8) Uani 1 1 d . . . . .
C14 C 0.09669(13) 0.1319(5) 0.4960(6) 0.0554(11) Uani 1 1 d . . . . .
H14 H 0.114542 0.041636 0.556587 0.067 Uiso 1 1 calc R U . . .
C15 C 0.05478(15) 0.1386(7) 0.5163(7) 0.0706(14) Uani 1 1 d . . . . .
H15 H 0.044445 0.052781 0.591052 0.085 Uiso 1 1 calc R U . . .
C16 C 0.02814(15) 0.2710(7) 0.4272(7) 0.0670(14) Uani 1 1 d . . . . .
H16 H -0.000190 0.274422 0.440381 0.080 Uiso 1 1 calc R U . . .
C17 C 0.04341(16) 0.3960(7) 0.3203(7) 0.0696(13) Uani 1 1 d . . . . .
H17 H 0.025347 0.486226 0.261026 0.084 Uiso 1 1 calc R U . . .
C18 C 0.08524(13) 0.3932(5) 0.2966(6) 0.0555(11) Uani 1 1 d . . . . .
H18 H 0.095228 0.480184 0.221971 0.067 Uiso 1 1 calc R U . . .

loop_
_atom_site_aniso_label
_atom_site_aniso_U_11
_atom_site_aniso_U_22
_atom_site_aniso_U_33
_atom_site_aniso_U_23
_atom_site_aniso_U_13
_atom_site_aniso_U_12
N1 0.0403(18) 0.0409(16) 0.0280(16) 0.0024(13) 0.0056(13) 0.0000(13)
O1 0.0633(18) 0.0385(13) 0.0436(16) 0.0089(12) 0.0193(14) 0.0032(12)
O2 0.0518(17) 0.0360(11) 0.0519(16) -0.0122(12) 0.0038(13) 0.0035(12)
O3 0.0469(17) 0.0594(16) 0.0328(14) -0.0086(12) 0.0052(12) -0.0049(13)
S1 0.0424(5) 0.0295(4) 0.0290(4) -0.0024(4) 0.0079(3) -0.0013(4)
C1 0.036(2) 0.0410(19) 0.0288(18) -0.0006(16) 0.0083(15) 0.0005(16)
C2 0.048(3) 0.043(2) 0.050(3) 0.0089(19) 0.004(2) -0.0045(18)
C3 0.049(3) 0.044(2) 0.054(3) 0.0142(19) 0.002(2) 0.0000(18)
C4 0.037(2) 0.0448(19) 0.041(2) -0.0001(17) 0.0087(17) 0.0007(17)
C5 0.050(3) 0.052(2) 0.068(3) 0.012(2) 0.007(2) -0.0072(19)
C6 0.049(3) 0.046(2) 0.060(3) 0.018(2) 0.006(2) -0.0007(18)
C7 0.042(2) 0.046(2) 0.052(3) -0.001(2) 0.0092(19) 0.0007(19)
C8 0.050(3) 0.067(3) 0.071(3) 0.017(3) 0.001(2) -0.001(2)
C9 0.057(3) 0.077(3) 0.085(4) 0.013(3) -0.009(3) 0.003(3)
C10 0.038(3) 0.076(3) 0.092(4) -0.007(3) -0.005(3) 0.004(2)
C11 0.047(3) 0.077(3) 0.082(4) -0.003(3) 0.016(3) -0.006(2)
C12 0.042(3) 0.068(3) 0.069(3) 0.009(2) 0.011(2) 0.002(2)
C13 0.042(2) 0.0378(18) 0.032(2) -0.0003(16) 0.0035(16) 0.0006(16)
C14 0.049(3) 0.057(2) 0.061(3) 0.022(2) 0.010(2) 0.000(2)
C15 0.053(3) 0.089(4) 0.073(3) 0.021(3) 0.020(3) -0.006(3)
C16 0.037(3) 0.100(4) 0.063(3) -0.001(3) 0.006(2) 0.003(2)
C17 0.057(3) 0.083(3) 0.067(3) 0.016(3) 0.004(2) 0.024(2)
C18 0.057(3) 0.052(2) 0.058(3) 0.014(2) 0.012(2) 0.010(2)

loop_
_atom_type_symbol
_atom_type_description
_atom_type_scat_dispersion_real
_atom_type_scat_dispersion_imag
_atom_type_scat_source
C C 0.0033 0.0016 'International Tables Vol C Tables 4.2.6.8 and 6.1.1.4'
H H 0.0000 0.0000 'International Tables Vol C Tables 4.2.6.8 and 6.1.1.4'
N N 0.0061 0.0033 'International Tables Vol C Tables 4.2.6.8 and 6.1.1.4'
O O 0.0106 0.0060 'International Tables Vol C Tables 4.2.6.8 and 6.1.1.4'
S S 0.1246 0.1234 'International Tables Vol C Tables 4.2.6.8 and 6.1.1.4'

loop_
_geom_angle_atom_site_label_1
_geom_angle_atom_site_label_2
_geom_angle_atom_site_label_3
_geom_angle
_geom_angle_site_symmetry_1
_geom_angle_site_symmetry_3
H1A N1 H1B 109.5 . .
H1A N1 H1C 109.5 . .
H1B N1 H1C 109.5 . .
C1 N1 H1A 109.5 . .
C1 N1 H1B 109.5 . .
C1 N1 H1C 109.5 . .
O1 S1 C13 105.45(16) . .
O2 S1 O1 110.77(16) . .
O2 S1 C13 105.85(15) . .
O3 S1 O1 113.06(15) . .
O3 S1 O2 113.11(15) . .
O3 S1 C13 108.01(16) . .
C2 C1 N1 119.9(3) . .
C2 C1 C6 119.8(4) . .
C6 C1 N1 120.2(3) . .
C1 C2 H2 120.1 . .
C1 C2 C3 119.8(3) . .
C3 C2 H2 120.1 . .
C2 C3 H3 119.2 . .
C2 C3 C4 121.6(4) . .
C4 C3 H3 119.2 . .
C3 C4 C5 117.3(4) . .
C3 C4 C7 121.1(3) . .
C5 C4 C7 121.6(3) . .
C4 C5 H5 119.1 . .
C6 C5 C4 121.9(4) . .
C6 C5 H5 119.1 . .
C1 C6 H6 120.2 . .
C5 C6 C1 119.5(4) . .
C5 C6 H6 120.2 . .
C8 C7 C4 122.2(3) . .
C8 C7 C12 116.4(4) . .
C12 C7 C4 121.4(4) . .
C7 C8 H8 118.9 . .
C9 C8 C7 122.2(4) . .
C9 C8 H8 118.9 . .
C8 C9 H9 120.0 . .
C10 C9 C8 120.0(5) . .
C10 C9 H9 120.0 . .
C9 C10 H10 120.3 . .
C9 C10 C11 119.3(5) . .
C11 C10 H10 120.3 . .
C10 C11 H11 119.7 . .
C12 C11 C10 120.5(4) . .
C12 C11 H11 119.7 . .
C7 C12 H12 119.2 . .
C11 C12 C7 121.6(4) . .
C11 C12 H12 119.2 . .
C14 C13 S1 119.7(3) . .
C14 C13 C18 119.6(4) . .
C18 C13 S1 120.7(3) . .
C13 C14 H14 120.1 . .
C13 C14 C15 119.8(4) . .
C15 C14 H14 120.1 . .
C14 C15 H15 119.7 . .
C16 C15 C14 120.5(4) . .
C16 C15 H15 119.7 . .
C15 C16 H16 120.3 . .
C17 C16 C15 119.4(4) . .
C17 C16 H16 120.3 . .
C16 C17 H17 119.2 . .
C16 C17 C18 121.6(4) . .
C18 C17 H17 119.2 . .
C13 C18 H18 120.5 . .
C17 C18 C13 119.0(4) . .
C17 C18 H18 120.5 . .

loop_
_geom_bond_atom_site_label_1
_geom_bond_atom_site_label_2
_geom_bond_distance
_geom_bond_site_symmetry_2
N1 H1A 0.8900 .
N1 H1B 0.8900 .
N1 H1C 0.8900 .
N1 C1 1.451(4) .
O1 S1 1.455(2) .
O2 S1 1.447(2) .
O3 S1 1.438(3) .
S1 C13 1.774(4) .
C1 C2 1.370(5) .
C1 C6 1.388(5) .
C2 H2 0.9300 .
C2 C3 1.380(5) .
C3 H3 0.9300 .
C3 C4 1.383(5) .
C4 C5 1.390(5) .
C4 C7 1.491(6) .
C5 H5 0.9300 .
C5 C6 1.368(6) .
C6 H6 0.9300 .
C7 C8 1.378(6) .
C7 C12 1.397(6) .
C8 H8 0.9300 .
C8 C9 1.378(6) .
C9 H9 0.9300 .
C9 C10 1.365(7) .
C10 H10 0.9300 .
C10 C11 1.370(7) .
C11 H11 0.9300 .
C11 C12 1.369(6) .
C12 H12 0.9300 .
C13 C14 1.377(5) .
C13 C18 1.384(5) .
C14 H14 0.9300 .
C14 C15 1.378(5) .
C15 H15 0.9300 .
C15 C16 1.372(7) .
C16 H16 0.9300 .
C16 C17 1.348(7) .
C17 H17 0.9300 .
C17 C18 1.381(6) .
C18 H18 0.9300 .

loop_
_geom_hbond_atom_site_label_D
_geom_hbond_atom_site_label_H
_geom_hbond_atom_site_label_A
_geom_hbond_distance_DH
_geom_hbond_distance_HA
_geom_hbond_distance_DA
_geom_hbond_angle_DHA
_geom_hbond_site_symmetry_A
_geom_hbond_publ_flag
N1 H1A O2 0.89 1.89 2.775(4) 171.5 2_554 yes
N1 H1B O1 0.89 2.13 2.887(4) 142.8 2_564 yes
N1 H1B O3 0.89 2.19 2.829(4) 128.7 1_554 yes
N1 H1C O1 0.89 1.91 2.781(4) 166.1 . yes
N1 H1C S1 0.89 2.88 3.644(3) 144.5 . yes

loop_
_geom_torsion_atom_site_label_1
_geom_torsion_atom_site_label_2
_geom_torsion_atom_site_label_3
_geom_torsion_atom_site_label_4
_geom_torsion
_geom_torsion_site_symmetry_1
_geom_torsion_site_symmetry_2
_geom_torsion_site_symmetry_3
_geom_torsion_site_symmetry_4
N1 C1 C2 C3 -175.8(3) . . . .
N1 C1 C6 C5 176.1(4) . . . .
O1 S1 C13 C14 176.7(3) . . . .
O1 S1 C13 C18 -2.3(4) . . . .
O2 S1 C13 C14 59.3(4) . . . .
O2 S1 C13 C18 -119.7(3) . . . .
O3 S1 C13 C14 -62.1(3) . . . .
O3 S1 C13 C18 118.8(3) . . . .
S1 C13 C14 C15 -178.8(4) . . . .
S1 C13 C18 C17 178.9(4) . . . .
C1 C2 C3 C4 -0.4(6) . . . .
C2 C1 C6 C5 -0.9(6) . . . .
C2 C3 C4 C5 -0.6(6) . . . .
C2 C3 C4 C7 177.6(4) . . . .
C3 C4 C5 C6 0.9(6) . . . .
C3 C4 C7 C8 -27.0(6) . . . .
C3 C4 C7 C12 154.3(4) . . . .
C4 C5 C6 C1 -0.2(6) . . . .
C4 C7 C8 C9 -178.5(4) . . . .
C4 C7 C12 C11 178.6(4) . . . .
C5 C4 C7 C8 151.2(4) . . . .
C5 C4 C7 C12 -27.5(6) . . . .
C6 C1 C2 C3 1.2(6) . . . .
C7 C4 C5 C6 -177.3(4) . . . .
C7 C8 C9 C10 0.0(7) . . . .
C8 C7 C12 C11 -0.1(6) . . . .
C8 C9 C10 C11 -0.3(7) . . . .
C9 C10 C11 C12 0.4(7) . . . .
C10 C11 C12 C7 -0.2(7) . . . .
C12 C7 C8 C9 0.2(6) . . . .
C13 C14 C15 C16 0.2(7) . . . .
C14 C13 C18 C17 -0.1(6) . . . .
C14 C15 C16 C17 -0.6(8) . . . .
C15 C16 C17 C18 0.6(8) . . . .
C16 C17 C18 C13 -0.3(7) . . . .
C18 C13 C14 C15 0.2(6) . . . .
